data_2105457
loop_
_publ_author_name
'Gomes, Ligia Rebelo'
'Low, John Nicolson'
'Cagide, Fernando'
'Gaspar, Alexandra'
'Reis, Joana'
'Borges, Fernanda'

_publ_section_title
;
 Structural characterization of some
 <i>N</i>-phenyl-4-oxo-4<i>H</i>-2-chromone carboxamides
;
_journal_coeditor_code PS5026
_journal_issue 3
_journal_name_full 'Acta Crystallographica Section B'
_journal_page_first 294
_journal_page_last 309
_journal_paper_doi 10.1107/S2052519213009676
_journal_volume 69
_journal_year 2013
_chemical_formula_moiety 'C16 H10 Br N O3'
_chemical_formula_sum 'C16 H10 Br N O3'
_chemical_formula_weight 344.16
_chemical_name_systematic 4-oxo-N-(3-bromophenyl)-4H-chromene-2-carboxamide
_space_group_IT_number 29
_symmetry_cell_setting orthorhombic
_symmetry_space_group_name_Hall 'P 2c -2ac'
_symmetry_space_group_name_H-M 'P c a 21'
_atom_sites_solution_hydrogens geom
_atom_sites_solution_primary direct
_atom_sites_solution_secondary difmap
_audit_creation_method SHELXL-97
_cell_angle_alpha 90.00
_cell_angle_beta 90.00
_cell_angle_gamma 90.00
_cell_formula_units_Z 4
_cell_length_a 23.047(8)
_cell_length_b 4.8246(15)
_cell_length_c 12.075(4)
_cell_measurement_reflns_used 3388
_cell_measurement_temperature 100(2)
_cell_measurement_theta_max 27.5
_cell_measurement_theta_min 3.1
_cell_volume 1342.7(8)
_computing_cell_refinement
;
CrystalClear-SM Expert 2.0 r13 (Rigaku, 2011)
;
_computing_data_collection
;
CrystalClear-SM Expert 2.0 r13 (Rigaku, 2011)
;
_computing_data_reduction
;
CrystalClear-SM Expert 2.0 r13 (Rigaku, 2011)
;
_computing_molecular_graphics 'PLATON (Spek,2003)'
_computing_publication_material
;
Oscail (McArdle et al., 2004),
SHELXS-97 (Sheldrick, 2008)
;
_computing_structure_refinement
;
Oscail (McArdle et al., 2004),
SHELXS-97 (Sheldrick, 2008)
;
_computing_structure_solution 'SHELXS (Sheldrick, 2008)'
_diffrn_ambient_temperature 100
_diffrn_detector_area_resol_mean 28.5714
_diffrn_measured_fraction_theta_full 0.970
_diffrn_measured_fraction_theta_max 0.976
_diffrn_measurement_device
;
AFC12 (Right): Kappa 3 circle
;
_diffrn_measurement_device_type
;
Rigaku Saturn724+ (2x2 bin mode)
;
_diffrn_measurement_method 'profile data from \w-scans'
_diffrn_radiation_monochromator Confocal
_diffrn_radiation_type MoK\a
_diffrn_radiation_wavelength 0.71075
_diffrn_reflns_av_R_equivalents 0.0217
_diffrn_reflns_av_sigmaI/netI 0.0183
_diffrn_reflns_limit_h_max 24
_diffrn_reflns_limit_h_min -29
_diffrn_reflns_limit_k_max 3
_diffrn_reflns_limit_k_min -6
_diffrn_reflns_limit_l_max 8
_diffrn_reflns_limit_l_min -15
_diffrn_reflns_number 4354
_diffrn_reflns_theta_full 25.00
_diffrn_reflns_theta_max 27.48
_diffrn_reflns_theta_min 3.81
_exptl_absorpt_coefficient_mu 3.071
_exptl_absorpt_correction_T_max 0.9135
_exptl_absorpt_correction_T_min 0.6393
_exptl_absorpt_correction_type multi-scan
_exptl_absorpt_process_details
;
CrystalClear-SM Expert 2.0 r13 (Rigaku, 2011)
;
_exptl_crystal_colour colourless
_exptl_crystal_density_diffrn 1.703
_exptl_crystal_density_method 'not measured'
_exptl_crystal_description plate
_exptl_crystal_F_000 688
_exptl_crystal_size_max 0.16
_exptl_crystal_size_mid 0.09
_exptl_crystal_size_min 0.03
_refine_diff_density_max 0.433
_refine_diff_density_min -0.311
_refine_ls_abs_structure_details 'Flack, 1983'
_refine_ls_abs_structure_Flack 0.020(9)
_refine_ls_extinction_method none
_refine_ls_goodness_of_fit_ref 1.046
_refine_ls_hydrogen_treatment constr
_refine_ls_matrix_type full
_refine_ls_number_parameters 190
_refine_ls_number_reflns 2239
_refine_ls_number_restraints 1
_refine_ls_restrained_S_all 1.046
_refine_ls_R_factor_all 0.0234
_refine_ls_R_factor_gt 0.0228
_refine_ls_shift/su_max 0.003
_refine_ls_shift/su_mean 0.000
_refine_ls_structure_factor_coef Fsqd
_refine_ls_weighting_details 'calc w=1/[\s^2^(Fo^2^)+(0.0470P)^2^+0.0382P] where P=(Fo^2^+2Fc^2^)/3'
_refine_ls_weighting_scheme calc
_refine_ls_wR_factor_gt 0.0622
_refine_ls_wR_factor_ref 0.0625
_reflns_number_gt 2187
_reflns_number_total 2239
_reflns_threshold_expression >2sigma(I)
_cod_data_source_file ps5026.cif
_cod_data_source_block 2
_cod_original_sg_symbol_H-M Pca21
_cod_database_code 2105457
_cod_database_fobs_code 2105457

loop_
_symmetry_equiv_pos_as_xyz
'x, y, z'
'-x, -y, z+1/2'
'-x+1/2, y, z+1/2'
'x+1/2, -y, z'

loop_
_atom_site_type_symbol
_atom_site_label
_atom_site_fract_x
_atom_site_fract_y
_atom_site_fract_z
_atom_site_U_iso_or_equiv
_atom_site_adp_type
_atom_site_calc_flag
_atom_site_refinement_flags
_atom_site_occupancy
_atom_site_symmetry_multiplicity
Br Br13 0.523997(9) 0.48848(4) 0.75594(6) 0.02123(8) Uani d . 1 1
O O1 0.25259(7) 0.2171(3) 0.46952(12) 0.0157(3) Uani d . 1 1
O O2 0.32440(7) 0.7469(3) 0.32571(14) 0.0214(3) Uani d . 1 1
O O4 0.16750(7) 0.1198(3) 0.17515(14) 0.0206(3) Uani d . 1 1
N N2 0.34760(9) 0.5228(3) 0.48768(19) 0.0161(4) Uani d . 1 1
H H2 0.3340 0.4007 0.5352 0.019 Uiso d R 1 1
C C2 0.26585(9) 0.3703(4) 0.37912(18) 0.0150(4) Uani d . 1 1
C C3 0.23848(9) 0.3499(4) 0.28137(18) 0.0165(4) Uani d . 1 1
H H3 0.2498 0.4670 0.2219 0.020 Uiso calc R 1 1
C C4 0.19187(8) 0.1521(4) 0.26497(19) 0.0150(4) Uani d . 1 1
C C4A 0.17654(11) -0.0068(3) 0.3642(2) 0.0144(5) Uani d . 1 1
C C5 0.13081(9) -0.2005(4) 0.36346(19) 0.0181(4) Uani d . 1 1
H H5 0.1089 -0.2286 0.2977 0.022 Uiso calc R 1 1
C C6 0.11761(10) -0.3498(4) 0.4576(2) 0.0192(4) Uani d . 1 1
H H6 0.0868 -0.4806 0.4567 0.023 Uiso calc R 1 1
C C7 0.14986(10) -0.3077(4) 0.55479(19) 0.0198(4) Uani d . 1 1
H H7 0.1408 -0.4119 0.6193 0.024 Uiso calc R 1 1
C C8 0.19443(10) -0.1174(4) 0.55795(18) 0.0180(4) Uani d . 1 1
H H8 0.2158 -0.0873 0.6242 0.022 Uiso calc R 1 1
C C8A 0.20752(11) 0.0300(4) 0.4616(2) 0.0145(4) Uani d . 1 1
C C21 0.31573(9) 0.5678(4) 0.39571(19) 0.0158(4) Uani d . 1 1
C C211 0.40077(9) 0.6520(4) 0.51556(17) 0.0152(4) Uani d . 1 1
C C212 0.43113(10) 0.5379(4) 0.6048(2) 0.0158(4) Uani d . 1 1
H H212 0.4155 0.3860 0.6449 0.019 Uiso calc R 1 1
C C213 0.48420(9) 0.6492(4) 0.63359(18) 0.0177(4) Uani d . 1 1
C C214 0.50899(10) 0.8670(4) 0.57701(19) 0.0192(4) Uani d . 1 1
H H214 0.5459 0.9378 0.5975 0.023 Uiso calc R 1 1
C C215 0.47820(10) 0.9794(4) 0.4891(3) 0.0189(6) Uani d . 1 1
H H215 0.4943 1.1311 0.4495 0.023 Uiso calc R 1 1
C C216 0.42444(9) 0.8763(4) 0.45741(19) 0.0172(4) Uani d . 1 1
H H216 0.4040 0.9568 0.3971 0.021 Uiso calc R 1 1

loop_
_atom_site_aniso_label
_atom_site_aniso_U_11
_atom_site_aniso_U_22
_atom_site_aniso_U_33
_atom_site_aniso_U_12
_atom_site_aniso_U_13
_atom_site_aniso_U_23
Br13 0.01956(13) 0.02661(12) 0.01750(14) 0.00389(7) -0.00492(11) -0.00170(10)
O1 0.0151(7) 0.0173(6) 0.0145(7) -0.0020(6) 0.0004(6) 0.0036(5)
O2 0.0235(8) 0.0215(7) 0.0191(8) -0.0050(6) -0.0010(6) 0.0074(6)
O4 0.0215(9) 0.0253(8) 0.0148(7) -0.0015(6) -0.0038(6) 0.0041(6)
N2 0.0158(10) 0.0175(8) 0.0149(10) -0.0019(6) 0.0008(8) 0.0025(6)
C2 0.0157(11) 0.0129(8) 0.0164(11) 0.0013(7) 0.0028(8) 0.0020(8)
C3 0.0169(10) 0.0161(8) 0.0166(11) 0.0016(7) 0.0007(8) 0.0044(8)
C4 0.0139(9) 0.0178(7) 0.0134(10) 0.0040(6) 0.0009(8) 0.0001(9)
C4A 0.0142(11) 0.0155(9) 0.0135(11) 0.0027(7) 0.0001(9) 0.0004(6)
C5 0.0154(10) 0.0190(9) 0.0198(11) 0.0012(8) 0.0004(9) -0.0014(8)
C6 0.0148(10) 0.0199(9) 0.0229(11) -0.0015(8) 0.0020(9) 0.0014(9)
C7 0.0198(11) 0.0202(9) 0.0194(11) 0.0014(8) 0.0025(9) 0.0055(9)
C8 0.0188(11) 0.0214(10) 0.0136(10) 0.0011(8) -0.0007(8) 0.0039(8)
C8A 0.0145(11) 0.0141(8) 0.0149(11) 0.0017(7) 0.0015(10) 0.0000(7)
C21 0.0140(11) 0.0169(8) 0.0164(11) 0.0019(8) 0.0006(8) 0.0001(8)
C211 0.0141(10) 0.0152(8) 0.0163(10) 0.0026(7) 0.0007(8) -0.0045(8)
C212 0.0172(11) 0.0171(8) 0.0131(11) 0.0017(8) 0.0023(9) -0.0015(7)
C213 0.0185(11) 0.0209(9) 0.0135(10) 0.0045(8) -0.0007(8) -0.0034(8)
C214 0.0148(10) 0.0197(9) 0.0231(11) -0.0007(8) -0.0005(9) -0.0072(9)
C215 0.0212(13) 0.0159(10) 0.0195(15) -0.0014(7) 0.0036(9) -0.0012(8)
C216 0.0190(11) 0.0165(9) 0.0161(10) 0.0011(8) 0.0027(8) -0.0002(8)

loop_
_atom_type_symbol
_atom_type_description
_atom_type_scat_dispersion_real
_atom_type_scat_dispersion_imag
_atom_type_scat_source
C C 0.0033 0.0016 'International Tables Vol C Tables 4.2.6.8 and 6.1.1.4'
H H 0.0000 0.0000 'International Tables Vol C Tables 4.2.6.8 and 6.1.1.4'
Br Br -0.2901 2.4595 'International Tables Vol C Tables 4.2.6.8 and 6.1.1.4'
N N 0.0061 0.0033 'International Tables Vol C Tables 4.2.6.8 and 6.1.1.4'
O O 0.0106 0.0060 'International Tables Vol C Tables 4.2.6.8 and 6.1.1.4'

loop_
_geom_angle_atom_site_label_1
_geom_angle_atom_site_label_2
_geom_angle_atom_site_label_3
_geom_angle
C2 O1 C8A 118.12(18)
C21 N2 C211 126.60(19)
C21 N2 H2 116.7
C211 N2 H2 116.7
C3 C2 O1 124.30(18)
C3 C2 C21 121.46(19)
O1 C2 C21 114.23(19)
C2 C3 C4 121.09(19)
C2 C3 H3 119.5
C4 C3 H3 119.5
O4 C4 C3 122.78(19)
O4 C4 C4A 122.95(19)
C3 C4 C4A 114.27(19)
C8A C4A C5 118.4(2)
C8A C4A C4 120.1(2)
C5 C4A C4 121.5(2)
C6 C5 C4A 120.4(2)
C6 C5 H5 119.8
C4A C5 H5 119.8
C5 C6 C7 119.8(2)
C5 C6 H6 120.1
C7 C6 H6 120.1
C8 C7 C6 120.9(2)
C8 C7 H7 119.5
C6 C7 H7 119.5
C7 C8 C8A 118.5(2)
C7 C8 H8 120.7
C8A C8 H8 120.7
O1 C8A C4A 122.0(2)
O1 C8A C8 116.0(2)
C4A C8A C8 122.0(2)
O2 C21 N2 126.3(2)
O2 C21 C2 118.6(2)
N2 C21 C2 115.03(19)
C212 C211 C216 119.7(2)
C212 C211 N2 116.31(18)
C216 C211 N2 123.94(19)
C213 C212 C211 119.0(2)
C213 C212 H212 120.5
C211 C212 H212 120.5
C214 C213 C212 122.6(2)
C214 C213 Br13 119.72(17)
C212 C213 Br13 117.64(17)
C213 C214 C215 117.8(2)
C213 C214 H214 121.1
C215 C214 H214 121.1
C214 C215 C216 121.8(2)
C214 C215 H215 119.1
C216 C215 H215 119.1
C215 C216 C211 119.1(2)
C215 C216 H216 120.5
C211 C216 H216 120.5

loop_
_geom_bond_atom_site_label_1
_geom_bond_atom_site_label_2
_geom_bond_distance
Br13 C213 1.904(2)
O1 C2 1.353(2)
O1 C8A 1.380(3)
O2 C21 1.225(3)
O4 C4 1.231(3)
N2 C21 1.349(3)
N2 C211 1.415(3)
N2 H2 0.8800
C2 C3 1.342(3)
C2 C21 1.507(3)
C3 C4 1.451(3)
C3 H3 0.9500
C4 C4A 1.465(3)
C4A C8A 1.387(4)
C4A C5 1.409(3)
C5 C6 1.380(3)
C5 H5 0.9500
C6 C7 1.404(3)
C6 H6 0.9500
C7 C8 1.378(3)
C7 H7 0.9500
C8 C8A 1.397(3)
C8 H8 0.9500
C211 C212 1.397(3)
C211 C216 1.401(3)
C212 C213 1.380(3)
C212 H212 0.9500
C213 C214 1.377(3)
C214 C215 1.388(4)
C214 H214 0.9500
C215 C216 1.389(3)
C215 H215 0.9500
C216 H216 0.9500

loop_
_geom_hbond_atom_site_label_D
_geom_hbond_atom_site_label_H
_geom_hbond_atom_site_label_A
_geom_hbond_site_symmetry_A
_geom_hbond_distance_DH
_geom_hbond_distance_HA
_geom_hbond_distance_DA
_geom_hbond_angle_DHA
N2 H2 O1 . 0.88 2.22 2.649(3) 110
N2 H2 O4 3 0.88 2.17 3.004(3) 159
C216 H216 O2 . 0.95 2.27 2.870(3) 121
C212 H212 O4 3 0.95 2.33 3.156(3) 145

loop_
_geom_torsion_atom_site_label_1
_geom_torsion_atom_site_label_2
_geom_torsion_atom_site_label_3
_geom_torsion_atom_site_label_4
_geom_torsion
C8A O1 C2 C3 -0.9(3)
C8A O1 C2 C21 -179.82(17)
O1 C2 C3 C4 -1.1(3)
C21 C2 C3 C4 177.75(17)
C2 C3 C4 O4 -176.8(2)
C2 C3 C4 C4A 2.8(3)
O4 C4 C4A C8A 176.9(2)
C3 C4 C4A C8A -2.8(3)
O4 C4 C4A C5 -2.6(3)
C3 C4 C4A C5 177.71(18)
C8A C4A C5 C6 -0.2(3)
C4 C4A C5 C6 179.30(19)
C4A C5 C6 C7 0.2(3)
C5 C6 C7 C8 0.5(3)
C6 C7 C8 C8A -1.0(3)
C2 O1 C8A C4A 0.9(3)
C2 O1 C8A C8 -178.26(18)
C5 C4A C8A O1 -179.45(19)
C4 C4A C8A O1 1.0(3)
C5 C4A C8A C8 -0.3(3)
C4 C4A C8A C8 -179.88(19)
C7 C8 C8A O1 -179.87(19)
C7 C8 C8A C4A 1.0(3)
C211 N2 C21 O2 -7.5(4)
C211 N2 C21 C2 171.04(18)
C3 C2 C21 O2 13.4(3)
O1 C2 C21 O2 -167.63(18)
C3 C2 C21 N2 -165.3(2)
O1 C2 C21 N2 13.7(3)
C21 N2 C211 C212 -168.9(2)
C21 N2 C211 C216 9.0(3)
C216 C211 C212 C213 -0.1(3)
N2 C211 C212 C213 177.88(18)
C211 C212 C213 C214 -0.9(3)
C211 C212 C213 Br13 179.78(15)
C212 C213 C214 C215 1.2(3)
Br13 C213 C214 C215 -179.39(18)
C213 C214 C215 C216 -0.7(4)
C214 C215 C216 C211 -0.2(3)
C212 C211 C216 C215 0.7(3)
N2 C211 C216 C215 -177.2(2)
